data_2106614
loop_
_publ_author_name
'Yashima, M.'
'Tsunekawa, S.'

_publ_section_title
;
 Structures and the oxygen deficiency of tetragonal and monoclinic
 zirconium oxide nanoparticles
;
_journal_name_full 'Acta Crystallographica B (39,1983-)'
_journal_page_first 161
_journal_page_last 164
_journal_volume 62
_journal_year 2006
_chemical_formula_sum 'Hf0.006 O2 Zr0.994'
_chemical_name_systematic 'Zr0.994 Hf0.006 O2'
_space_group_IT_number 14
_symmetry_space_group_name_Hall '-P 2ybc'
_symmetry_space_group_name_H-M 'P 1 21/c 1'
_cell_angle_alpha 90
_cell_angle_beta 99.34
_cell_angle_gamma 90
_cell_formula_units_Z 4
_cell_length_a 5.1313
_cell_length_b 5.1857
_cell_length_c 5.3248
_cell_volume 139.811
_citation_journal_id_ASTM ASBSDK
_cod_data_source_file Yashima_ASBSDK_2006_687.cif
_cod_data_source_block Hf0.006O2Zr0.994
_cod_original_cell_volume 139.8112
_cod_database_code 2106614

loop_
_symmetry_equiv_pos_as_xyz
x,y,z
-x,y+1/2,-z+1/2
-x,-y,-z
x,-y-1/2,z-1/2

loop_
_atom_site_label
_atom_site_type_symbol
_atom_site_fract_x
_atom_site_fract_y
_atom_site_fract_z
_atom_site_occupancy
_atom_site_U_iso_or_equiv
Hf1 Hf+4 0.2274 0.0369 0.2825 0.006 0.0
O2 O-2 0.532 0.826 0.337 1 0.0
Zr1 Zr+4 0.2274 0.0369 0.2825 0.994 0.0
O1 O-2 -0.024 0.224 0.497 1 0.0
